data_4326595
loop_
_publ_author_name
'Theresa M. McCormick'
'Zhiji Han'
'David J. Weinberg'
'William W. Brennessel'
'Patrick L. Holland'
'Richard Eisenberg'

_publ_section_title
;
 Impact of Ligand Exchange in Hydrogen Production from
 Cobaloxime-Containing Photocatalytic Systems
;
_journal_name_full 'Inorganic Chemistry'
_journal_page_first 10660
_journal_page_last 10666
_journal_paper_doi 10.1021/ic2010166
_journal_volume 50
_journal_year 2011
_chemical_formula_moiety 'C34 H30 Cl Co N6 O10, C H4 O, 1.5(H2 O)'
_chemical_formula_sum 'C35 H37 Cl Co N6 O12.5'
_chemical_formula_weight 836.09
_chemical_name_common eistm01
_chemical_name_systematic
; 
 ? 
;
_space_group_IT_number 14
_symmetry_cell_setting monoclinic
_symmetry_space_group_name_Hall '-P 2yn'
_symmetry_space_group_name_H-M 'P 1 21/n 1'
_atom_sites_solution_hydrogens geom
_atom_sites_solution_primary direct
_atom_sites_solution_secondary difmap
_audit_creation_method SHELXL-97
_cell_angle_alpha 90.00
_cell_angle_beta 107.373(2)
_cell_angle_gamma 90.00
_cell_formula_units_Z 4
_cell_length_a 16.4483(14)
_cell_length_b 13.2630(12)
_cell_length_c 17.2102(15)
_cell_measurement_reflns_used 4000
_cell_measurement_temperature 100.0(1)
_cell_measurement_theta_max 30.75
_cell_measurement_theta_min 2.48
_cell_volume 3583.2(5)
_computing_cell_refinement 'SAINT (Bruker, 2009)'
_computing_data_collection 'APEX2 (Bruker, 2009)'
_computing_data_reduction 'SAINT (Bruker, 2009)'
_computing_molecular_graphics 'SHELXTL (Sheldrick, 2008)'
_computing_publication_material 'SHELXTL (Sheldrick, 2008)'
_computing_structure_refinement 'SHELXL-97 (Sheldrick, 2008)'
_computing_structure_solution 'SIR97 (Altomare et al., 1999)'
_diffrn_ambient_temperature 100.0(1)
_diffrn_measured_fraction_theta_full 1.000
_diffrn_measured_fraction_theta_max 1.000
_diffrn_measurement_device_type 'Bruker SMART APEX II CCD Platform'
_diffrn_measurement_method 'area detector, \w scans per \f'
_diffrn_radiation_monochromator graphite
_diffrn_radiation_source 'fine-focus sealed tube'
_diffrn_radiation_type MoK\a
_diffrn_radiation_wavelength 0.71073
_diffrn_reflns_av_R_equivalents 0.1070
_diffrn_reflns_av_sigmaI/netI 0.0821
_diffrn_reflns_limit_h_max 24
_diffrn_reflns_limit_h_min -24
_diffrn_reflns_limit_k_max 19
_diffrn_reflns_limit_k_min -19
_diffrn_reflns_limit_l_max 25
_diffrn_reflns_limit_l_min -25
_diffrn_reflns_number 65306
_diffrn_reflns_theta_full 32.03
_diffrn_reflns_theta_max 32.03
_diffrn_reflns_theta_min 1.97
_diffrn_standards_number 0
_exptl_absorpt_coefficient_mu 0.629
_exptl_absorpt_correction_T_max 0.9632
_exptl_absorpt_correction_T_min 0.8740
_exptl_absorpt_correction_type multi-scan
_exptl_absorpt_process_details 'SADABS (Sheldrick, 2008)'
_exptl_crystal_colour orange
_exptl_crystal_density_diffrn 1.550
_exptl_crystal_description block
_exptl_crystal_F_000 1732
_exptl_crystal_size_max 0.22
_exptl_crystal_size_mid 0.16
_exptl_crystal_size_min 0.06
_refine_diff_density_max 0.804
_refine_diff_density_min -0.619
_refine_diff_density_rms 0.099
_refine_ls_extinction_method none
_refine_ls_goodness_of_fit_ref 1.020
_refine_ls_hydrogen_treatment mixed
_refine_ls_matrix_type full
_refine_ls_number_parameters 524
_refine_ls_number_reflns 12488
_refine_ls_number_restraints 1
_refine_ls_restrained_S_all 1.020
_refine_ls_R_factor_all 0.1144
_refine_ls_R_factor_gt 0.0584
_refine_ls_shift/su_max 0.001
_refine_ls_shift/su_mean 0.000
_refine_ls_structure_factor_coef Fsqd
_refine_ls_weighting_details 'calc w=1/[\s^2^(Fo^2^)+(0.0659P)^2^+1.5062P] where P=(Fo^2^+2Fc^2^)/3'
_refine_ls_weighting_scheme calc
_refine_ls_wR_factor_gt 0.1291
_refine_ls_wR_factor_ref 0.1555
_reflns_number_gt 7436
_reflns_number_total 12488
_reflns_threshold_expression >2sigma(I)
_cod_data_source_file ic2010166_si_002.cif
_cod_data_source_block eistm01
_cod_database_code 4326595

loop_
_symmetry_equiv_pos_as_xyz
'x, y, z'
'-x+1/2, y+1/2, -z+1/2'
'-x, -y, -z'
'x-1/2, -y-1/2, z-1/2'

loop_
_atom_site_label
_atom_site_type_symbol
_atom_site_fract_x
_atom_site_fract_y
_atom_site_fract_z
_atom_site_U_iso_or_equiv
_atom_site_adp_type
_atom_site_occupancy
_atom_site_symmetry_multiplicity
_atom_site_calc_flag
_atom_site_refinement_flags
_atom_site_disorder_assembly
_atom_site_disorder_group
Co1 Co 0.81321(2) 0.04091(2) 0.72281(2) 0.01872(9) Uani 1 1 d . . .
Cl1 Cl 0.82272(4) -0.10825(5) 0.78583(4) 0.02552(14) Uani 1 1 d . . .
N1 N 0.81376(15) 0.10992(16) 0.81963(13) 0.0218(4) Uani 1 1 d . . .
N2 N 0.69409(14) 0.04845(16) 0.70551(13) 0.0227(4) Uani 1 1 d . . .
N3 N 0.81120(15) -0.02559(16) 0.62501(13) 0.0228(5) Uani 1 1 d . . .
N4 N 0.93207(14) 0.03438(16) 0.73972(14) 0.0236(5) Uani 1 1 d . . .
O1 O 0.88632(13) 0.13471(15) 0.87754(11) 0.0291(4) Uani 1 1 d . . .
O2 O 0.63670(13) 0.00688(16) 0.64064(13) 0.0296(4) Uani 1 1 d . . .
H2 H 0.669(2) -0.025(3) 0.611(2) 0.036 Uiso 1 1 d . . .
O3 O 0.73852(13) -0.05337(14) 0.56993(12) 0.0282(4) Uani 1 1 d . . .
O4 O 0.98880(13) 0.06724(15) 0.80832(12) 0.0318(5) Uani 1 1 d . . .
H4 H 0.9552 0.0902 0.8332 0.038 Uiso 1 1 d R . .
C1 C 0.74063(19) 0.13850(19) 0.82483(16) 0.0243(5) Uani 1 1 d . . .
C2 C 0.66939(18) 0.10142(19) 0.75694(17) 0.0245(5) Uani 1 1 d . . .
C3 C 0.88447(18) -0.0426(2) 0.61438(16) 0.0258(6) Uani 1 1 d . . .
C4 C 0.95587(18) -0.0061(2) 0.68214(18) 0.0263(6) Uani 1 1 d . . .
C5 C 0.7290(2) 0.2043(2) 0.89022(18) 0.0338(7) Uani 1 1 d . . .
H5A H 0.7808 0.2032 0.9367 0.051 Uiso 1 1 calc R . .
H5B H 0.6808 0.1798 0.9074 0.051 Uiso 1 1 calc R . .
H5C H 0.7176 0.2735 0.8698 0.051 Uiso 1 1 calc R . .
C6 C 0.57938(19) 0.1258(2) 0.7507(2) 0.0353(7) Uani 1 1 d . . .
H6A H 0.5414 0.0927 0.7025 0.053 Uiso 1 1 calc R . .
H6B H 0.5710 0.1989 0.7458 0.053 Uiso 1 1 calc R . .
H6C H 0.5664 0.1018 0.7995 0.053 Uiso 1 1 calc R . .
C7 C 0.8971(2) -0.0956(2) 0.54217(19) 0.0349(7) Uani 1 1 d . . .
H7A H 0.8417 -0.1164 0.5056 0.052 Uiso 1 1 calc R . .
H7B H 0.9330 -0.1552 0.5604 0.052 Uiso 1 1 calc R . .
H7C H 0.9250 -0.0499 0.5133 0.052 Uiso 1 1 calc R . .
C8 C 1.0458(2) -0.0152(3) 0.6820(2) 0.0375(7) Uani 1 1 d . . .
H8A H 1.0834 0.0148 0.7319 0.056 Uiso 1 1 calc R . .
H8B H 1.0532 0.0202 0.6345 0.056 Uiso 1 1 calc R . .
H8C H 1.0603 -0.0866 0.6795 0.056 Uiso 1 1 calc R . .
N5 N 0.80843(13) 0.17122(15) 0.66885(13) 0.0183(4) Uani 1 1 d . . .
C9 C 0.75169(17) 0.18886(19) 0.59616(16) 0.0210(5) Uani 1 1 d . . .
H9A H 0.7120 0.1374 0.5718 0.025 Uiso 1 1 calc R . .
C10 C 0.74866(17) 0.27909(19) 0.55518(16) 0.0216(5) Uani 1 1 d . . .
H10A H 0.7077 0.2893 0.5036 0.026 Uiso 1 1 calc R . .
C11 C 0.80628(17) 0.35451(19) 0.59045(16) 0.0214(5) Uani 1 1 d . . .
C12 C 0.86447(17) 0.33604(19) 0.66653(16) 0.0231(5) Uani 1 1 d . . .
H12A H 0.9042 0.3865 0.6927 0.028 Uiso 1 1 calc R . .
C13 C 0.86399(17) 0.24447(19) 0.70337(16) 0.0220(5) Uani 1 1 d . . .
H13A H 0.9043 0.2324 0.7550 0.026 Uiso 1 1 calc R . .
C14 C 0.81321(17) 0.45244(19) 0.54957(15) 0.0219(5) Uani 1 1 d . . .
O5 O 0.88033(13) 0.49846(15) 0.56726(12) 0.0282(4) Uani 1 1 d . . .
N6 N 0.74075(15) 0.48285(17) 0.49236(14) 0.0268(5) Uani 1 1 d . . .
H6 H 0.6931 0.4562 0.4939 0.032 Uiso 1 1 d R . .
C15 C 0.73219(18) 0.56573(19) 0.43991(16) 0.0239(5) Uani 1 1 d . . .
C16 C 0.64892(18) 0.5974(2) 0.39957(16) 0.0252(6) Uani 1 1 d . . .
H16A H 0.6023 0.5637 0.4100 0.030 Uiso 1 1 calc R . .
C17 C 0.63311(17) 0.67667(19) 0.34493(16) 0.0232(5) Uani 1 1 d . . .
H17A H 0.5765 0.6973 0.3176 0.028 Uiso 1 1 calc R . .
C18 C 0.70209(17) 0.72516(18) 0.33116(15) 0.0206(5) Uani 1 1 d . . .
C19 C 0.78325(17) 0.69524(18) 0.37221(15) 0.0200(5) Uani 1 1 d . . .
C20 C 0.80141(17) 0.61503(19) 0.42662(15) 0.0221(5) Uani 1 1 d . . .
H20A H 0.8583 0.5949 0.4534 0.027 Uiso 1 1 calc R . .
C21 C 0.84325(17) 0.7618(2) 0.34844(16) 0.0227(5) Uani 1 1 d . . .
O6 O 0.92022(12) 0.76224(15) 0.37186(12) 0.0282(4) Uani 1 1 d . . .
O7 O 0.79835(12) 0.82947(14) 0.29320(12) 0.0242(4) Uani 1 1 d . . .
C22 C 0.70396(17) 0.80901(19) 0.27277(16) 0.0220(5) Uani 1 1 d . . .
C23 C 0.66066(17) 0.90397(19) 0.28517(16) 0.0219(5) Uani 1 1 d . . .
C24 C 0.66796(18) 0.9413(2) 0.36321(18) 0.0277(6) Uani 1 1 d . . .
H24A H 0.7002 0.9043 0.4093 0.033 Uiso 1 1 calc R . .
C25 C 0.62987(19) 1.0299(2) 0.37504(18) 0.0317(6) Uani 1 1 d . . .
H25A H 0.6353 1.0529 0.4286 0.038 Uiso 1 1 calc R . .
C26 C 0.58272(19) 1.0863(2) 0.30728(18) 0.0294(6) Uani 1 1 d . . .
C27 C 0.57458(18) 1.0504(2) 0.22994(17) 0.0259(6) Uani 1 1 d . . .
H27A H 0.5437 1.0886 0.1838 0.031 Uiso 1 1 calc R . .
C28 C 0.61102(16) 0.9594(2) 0.21912(16) 0.0228(5) Uani 1 1 d . . .
O8 O 0.59176(13) 0.92686(14) 0.14026(11) 0.0260(4) Uani 1 1 d . . .
C29 C 0.61721(17) 0.83182(19) 0.12629(16) 0.0219(5) Uani 1 1 d . . .
C30 C 0.58188(17) 0.7962(2) 0.04684(16) 0.0235(5) Uani 1 1 d . . .
H30A H 0.5416 0.8356 0.0075 0.028 Uiso 1 1 calc R . .
C31 C 0.60648(18) 0.7033(2) 0.02675(16) 0.0249(5) Uani 1 1 d . . .
C32 C 0.66877(17) 0.6476(2) 0.08313(17) 0.0247(5) Uani 1 1 d . . .
H32A H 0.6890 0.5861 0.0675 0.030 Uiso 1 1 calc R . .
C33 C 0.70062(17) 0.6828(2) 0.16166(16) 0.0227(5) Uani 1 1 d . . .
H33A H 0.7418 0.6439 0.2005 0.027 Uiso 1 1 calc R . .
C34 C 0.67354(16) 0.77455(19) 0.18542(16) 0.0215(5) Uani 1 1 d . . .
O9 O 0.54384(16) 1.17346(17) 0.31459(15) 0.0440(6) Uani 1 1 d . . .
H9 H 0.555(3) 1.193(3) 0.359(3) 0.053 Uiso 1 1 d . . .
O10 O 0.57362(13) 0.66052(16) -0.04836(12) 0.0287(4) Uani 1 1 d . . .
H10 H 0.529(2) 0.697(3) -0.075(2) 0.034 Uiso 1 1 d . . .
O11 O 0.5543(5) 0.2186(8) 0.4654(7) 0.0503(16) Uani 0.50 1 d PD A 1
H11A H 0.5606 0.2795 0.4815 0.060 Uiso 0.50 1 d PR A 1
C35 C 0.4832(16) 0.177(2) 0.495(2) 0.078(3) Uani 0.50 1 d PD A 1
H35A H 0.4958 0.1067 0.5118 0.117 Uiso 0.50 1 calc PR A 1
H35B H 0.4295 0.1798 0.4503 0.117 Uiso 0.50 1 calc PR A 1
H35C H 0.4780 0.2170 0.5407 0.117 Uiso 0.50 1 calc PR A 1
O11' O 0.5193(5) 0.2295(8) 0.4631(7) 0.0503(16) Uani 0.50 1 d PD B 5
H11B H 0.4811 0.2710 0.4379 0.060 Uiso 0.50 1 d PR B 5
C35' C 0.4799(17) 0.159(2) 0.511(2) 0.078(3) Uani 0.50 1 d PD B 5
H35D H 0.5032 0.0913 0.5107 0.117 Uiso 0.50 1 calc PR B 5
H35E H 0.4180 0.1575 0.4857 0.117 Uiso 0.50 1 calc PR B 5
H35F H 0.4928 0.1834 0.5670 0.117 Uiso 0.50 1 calc PR B 5
O12 O 0.56952(14) 0.42374(16) 0.52020(12) 0.0337(5) Uani 1 1 d . . .
H12B H 0.5949 0.4285 0.5714 0.040 Uiso 1 1 d R . .
H12C H 0.5271 0.4625 0.5213 0.040 Uiso 0.50 1 d PR C 1
H12D H 0.5510 0.3661 0.5014 0.040 Uiso 0.50 1 d PR D 5
O13 O 0.6418(4) 0.3484(4) 0.3616(4) 0.0617(16) Uani 0.50 1 d P . .
H13B H 0.6237 0.3670 0.4007 0.074 Uiso 0.50 1 d PR . .
H13C H 0.6958 0.3449 0.3753 0.074 Uiso 0.50 1 d PR . .

loop_
_atom_site_aniso_label
_atom_site_aniso_U_11
_atom_site_aniso_U_22
_atom_site_aniso_U_33
_atom_site_aniso_U_23
_atom_site_aniso_U_13
_atom_site_aniso_U_12
Co1 0.02363(18) 0.01557(16) 0.01681(17) 0.00144(13) 0.00582(13) 0.00018(13)
Cl1 0.0365(4) 0.0184(3) 0.0226(3) 0.0035(2) 0.0102(3) -0.0009(2)
N1 0.0287(12) 0.0172(10) 0.0178(10) 0.0016(8) 0.0043(9) -0.0013(8)
N2 0.0238(11) 0.0196(10) 0.0234(11) 0.0022(9) 0.0052(9) -0.0026(8)
N3 0.0303(12) 0.0171(10) 0.0203(11) 0.0010(8) 0.0063(9) 0.0014(8)
N4 0.0246(11) 0.0203(11) 0.0233(11) 0.0061(9) 0.0033(9) 0.0015(9)
O1 0.0378(11) 0.0235(10) 0.0193(9) 0.0011(8) -0.0014(8) -0.0057(8)
O2 0.0268(11) 0.0296(11) 0.0286(11) -0.0045(8) 0.0025(8) -0.0054(8)
O3 0.0338(11) 0.0231(10) 0.0240(10) -0.0028(8) 0.0032(8) -0.0032(8)
O4 0.0294(11) 0.0309(11) 0.0289(11) 0.0033(8) -0.0004(9) 0.0001(8)
C1 0.0366(15) 0.0161(11) 0.0230(13) 0.0045(10) 0.0130(12) 0.0011(10)
C2 0.0295(14) 0.0181(12) 0.0285(14) 0.0055(10) 0.0123(11) 0.0010(10)
C3 0.0350(15) 0.0207(12) 0.0240(13) 0.0045(10) 0.0122(11) 0.0045(11)
C4 0.0290(15) 0.0222(13) 0.0303(15) 0.0097(11) 0.0126(12) 0.0063(10)
C5 0.056(2) 0.0207(13) 0.0300(15) 0.0012(11) 0.0211(15) 0.0029(13)
C6 0.0315(16) 0.0349(17) 0.0428(18) 0.0054(14) 0.0159(14) 0.0028(12)
C7 0.0477(19) 0.0306(16) 0.0318(16) 0.0025(12) 0.0198(14) 0.0090(13)
C8 0.0323(17) 0.0416(18) 0.0415(19) 0.0133(14) 0.0155(14) 0.0119(13)
N5 0.0216(10) 0.0151(9) 0.0187(10) 0.0020(8) 0.0066(8) 0.0015(8)
C9 0.0248(13) 0.0180(11) 0.0209(12) -0.0004(9) 0.0078(10) 0.0018(9)
C10 0.0258(13) 0.0198(12) 0.0176(12) 0.0017(9) 0.0042(10) 0.0045(10)
C11 0.0257(13) 0.0180(11) 0.0213(13) 0.0034(10) 0.0082(10) 0.0038(10)
C12 0.0267(14) 0.0193(12) 0.0224(13) -0.0009(10) 0.0060(11) -0.0035(10)
C13 0.0245(13) 0.0202(12) 0.0186(12) 0.0007(9) 0.0023(10) -0.0002(10)
C14 0.0291(14) 0.0176(11) 0.0189(12) 0.0023(10) 0.0071(10) 0.0029(10)
O5 0.0295(11) 0.0234(10) 0.0281(11) 0.0074(8) 0.0033(8) -0.0012(8)
N6 0.0291(12) 0.0202(11) 0.0266(12) 0.0078(9) 0.0016(10) -0.0010(9)
C15 0.0326(15) 0.0165(11) 0.0207(13) 0.0015(9) 0.0048(11) 0.0021(10)
C16 0.0298(14) 0.0201(12) 0.0240(13) 0.0027(10) 0.0056(11) -0.0017(10)
C17 0.0245(13) 0.0210(12) 0.0210(13) 0.0019(10) 0.0018(10) 0.0015(10)
C18 0.0261(13) 0.0162(11) 0.0176(12) 0.0009(9) 0.0035(10) 0.0003(9)
C19 0.0255(13) 0.0161(11) 0.0171(12) -0.0004(9) 0.0046(10) -0.0004(9)
C20 0.0266(13) 0.0188(12) 0.0174(12) 0.0000(9) 0.0014(10) 0.0037(10)
C21 0.0249(14) 0.0226(12) 0.0181(12) -0.0004(10) 0.0026(10) 0.0014(10)
O6 0.0226(10) 0.0287(10) 0.0295(11) 0.0016(8) 0.0020(8) 0.0006(8)
O7 0.0215(9) 0.0221(9) 0.0258(10) 0.0052(7) 0.0022(8) -0.0015(7)
C22 0.0240(13) 0.0185(12) 0.0214(13) 0.0016(10) 0.0036(10) -0.0002(9)
C23 0.0226(13) 0.0181(12) 0.0225(12) 0.0033(10) 0.0031(10) -0.0022(9)
C24 0.0292(15) 0.0217(13) 0.0269(14) -0.0013(11) 0.0004(11) 0.0013(10)
C25 0.0342(16) 0.0274(15) 0.0282(15) -0.0078(12) 0.0013(12) 0.0029(12)
C26 0.0289(15) 0.0206(13) 0.0337(16) -0.0036(11) 0.0016(12) 0.0002(11)
C27 0.0256(14) 0.0202(12) 0.0287(14) 0.0039(11) 0.0033(11) 0.0023(10)
C28 0.0213(12) 0.0202(12) 0.0256(13) 0.0010(10) 0.0050(10) -0.0020(10)
O8 0.0336(11) 0.0209(9) 0.0219(9) 0.0045(7) 0.0060(8) 0.0062(8)
C29 0.0237(13) 0.0198(12) 0.0229(13) 0.0031(10) 0.0080(10) 0.0002(9)
C30 0.0212(13) 0.0265(13) 0.0213(13) 0.0061(10) 0.0041(10) 0.0033(10)
C31 0.0260(14) 0.0291(14) 0.0193(13) -0.0001(10) 0.0065(11) -0.0011(11)
C32 0.0247(13) 0.0245(13) 0.0259(14) 0.0016(11) 0.0091(11) 0.0032(10)
C33 0.0214(13) 0.0229(12) 0.0215(13) 0.0031(10) 0.0029(10) 0.0013(10)
C34 0.0203(12) 0.0220(12) 0.0213(12) 0.0032(10) 0.0046(10) 0.0008(9)
O9 0.0519(15) 0.0287(12) 0.0416(14) -0.0116(10) -0.0014(12) 0.0159(10)
O10 0.0283(11) 0.0337(11) 0.0213(10) -0.0034(8) 0.0034(8) 0.0053(8)
O11 0.056(6) 0.032(2) 0.058(2) -0.0071(18) 0.010(5) 0.003(4)
C35 0.066(4) 0.038(8) 0.103(12) 0.046(5) -0.014(5) -0.012(5)
O11' 0.056(6) 0.032(2) 0.058(2) -0.0071(18) 0.010(5) 0.003(4)
C35' 0.066(4) 0.038(8) 0.103(12) 0.046(5) -0.014(5) -0.012(5)
O12 0.0409(13) 0.0326(11) 0.0249(10) -0.0036(9) 0.0056(9) -0.0007(9)
O13 0.057(4) 0.065(4) 0.073(4) 0.019(3) 0.036(3) 0.021(3)

loop_
_atom_type_symbol
_atom_type_description
_atom_type_scat_dispersion_real
_atom_type_scat_dispersion_imag
_atom_type_scat_source
C C 0.0033 0.0016 'International Tables Vol C Tables 4.2.6.8 and 6.1.1.4'
H H 0.0000 0.0000 'International Tables Vol C Tables 4.2.6.8 and 6.1.1.4'
N N 0.0061 0.0033 'International Tables Vol C Tables 4.2.6.8 and 6.1.1.4'
O O 0.0106 0.0060 'International Tables Vol C Tables 4.2.6.8 and 6.1.1.4'
Cl Cl 0.1484 0.1585 'International Tables Vol C Tables 4.2.6.8 and 6.1.1.4'
Co Co 0.3494 0.9721 'International Tables Vol C Tables 4.2.6.8 and 6.1.1.4'

loop_
_geom_angle_atom_site_label_1
_geom_angle_atom_site_label_2
_geom_angle_atom_site_label_3
_geom_angle
N4 Co1 N3 81.85(10)
N4 Co1 N2 179.56(10)
N3 Co1 N2 98.19(10)
N4 Co1 N1 98.81(10)
N3 Co1 N1 178.76(10)
N2 Co1 N1 81.14(10)
N4 Co1 N5 90.38(9)
N3 Co1 N5 90.11(9)
N2 Co1 N5 89.18(9)
N1 Co1 N5 88.83(9)
N4 Co1 Cl1 88.03(7)
N3 Co1 Cl1 89.96(7)
N2 Co1 Cl1 92.41(7)
N1 Co1 Cl1 91.11(7)
N5 Co1 Cl1 178.38(7)
C1 N1 O1 121.0(2)
C1 N1 Co1 116.26(19)
O1 N1 Co1 122.53(17)
C2 N2 O2 120.4(2)
C2 N2 Co1 116.41(19)
O2 N2 Co1 123.01(18)
C3 N3 O3 121.7(2)
C3 N3 Co1 115.99(19)
O3 N3 Co1 122.26(17)
C4 N4 O4 121.5(2)
C4 N4 Co1 116.0(2)
O4 N4 Co1 122.46(18)
N2 O2 H2 105(2)
N4 O4 H4 100.1
N1 C1 C2 112.6(2)
N1 C1 C5 124.1(3)
C2 C1 C5 123.2(3)
N2 C2 C1 112.9(2)
N2 C2 C6 125.5(3)
C1 C2 C6 121.7(3)
N3 C3 C4 112.9(2)
N3 C3 C7 124.5(3)
C4 C3 C7 122.6(3)
N4 C4 C3 113.2(2)
N4 C4 C8 124.6(3)
C3 C4 C8 122.2(3)
C1 C5 H5A 109.5
C1 C5 H5B 109.5
H5A C5 H5B 109.5
C1 C5 H5C 109.5
H5A C5 H5C 109.5
H5B C5 H5C 109.5
C2 C6 H6A 109.5
C2 C6 H6B 109.5
H6A C6 H6B 109.5
C2 C6 H6C 109.5
H6A C6 H6C 109.5
H6B C6 H6C 109.5
C3 C7 H7A 109.5
C3 C7 H7B 109.5
H7A C7 H7B 109.5
C3 C7 H7C 109.5
H7A C7 H7C 109.5
H7B C7 H7C 109.5
C4 C8 H8A 109.5
C4 C8 H8B 109.5
H8A C8 H8B 109.5
C4 C8 H8C 109.5
H8A C8 H8C 109.5
H8B C8 H8C 109.5
C9 N5 C13 118.6(2)
C9 N5 Co1 121.12(17)
C13 N5 Co1 120.26(17)
N5 C9 C10 122.5(2)
N5 C9 H9A 118.8
C10 C9 H9A 118.8
C9 C10 C11 119.0(2)
C9 C10 H10A 120.5
C11 C10 H10A 120.5
C10 C11 C12 118.2(2)
C10 C11 C14 123.9(2)
C12 C11 C14 117.8(2)
C13 C12 C11 119.5(2)
C13 C12 H12A 120.2
C11 C12 H12A 120.2
N5 C13 C12 122.2(2)
N5 C13 H13A 118.9
C12 C13 H13A 118.9
O5 C14 N6 124.4(2)
O5 C14 C11 120.5(2)
N6 C14 C11 115.1(2)
C14 N6 C15 126.6(2)
C14 N6 H6 117.5
C15 N6 H6 114.9
C20 C15 N6 123.0(2)
C20 C15 C16 120.3(2)
N6 C15 C16 116.7(2)
C17 C16 C15 121.5(3)
C17 C16 H16A 119.3
C15 C16 H16A 119.3
C16 C17 C18 118.2(2)
C16 C17 H17A 120.9
C18 C17 H17A 120.9
C19 C18 C17 120.0(2)
C19 C18 C22 110.3(2)
C17 C18 C22 129.7(2)
C18 C19 C20 123.4(2)
C18 C19 C21 108.3(2)
C20 C19 C21 128.3(2)
C19 C20 C15 116.7(2)
C19 C20 H20A 121.6
C15 C20 H20A 121.6
O6 C21 O7 121.9(2)
O6 C21 C19 129.3(2)
O7 C21 C19 108.8(2)
C21 O7 C22 110.57(19)
C23 C22 C18 115.0(2)
C23 C22 C34 111.6(2)
C18 C22 C34 112.0(2)
C23 C22 O7 108.4(2)
C18 C22 O7 101.64(19)
C34 C22 O7 107.4(2)
C28 C23 C24 117.1(2)
C28 C23 C22 121.1(2)
C24 C23 C22 121.8(2)
C25 C24 C23 122.1(3)
C25 C24 H24A 119.0
C23 C24 H24A 119.0
C24 C25 C26 119.6(3)
C24 C25 H25A 120.2
C26 C25 H25A 120.2
O9 C26 C27 118.3(3)
O9 C26 C25 122.6(3)
C27 C26 C25 119.1(3)
C26 C27 C28 120.5(3)
C26 C27 H27A 119.7
C28 C27 H27A 119.7
O8 C28 C27 115.3(2)
O8 C28 C23 123.3(2)
C27 C28 C23 121.4(3)
C28 O8 C29 118.1(2)
O8 C29 C34 123.3(2)
O8 C29 C30 115.0(2)
C34 C29 C30 121.7(2)
C31 C30 C29 118.8(2)
C31 C30 H30A 120.6
C29 C30 H30A 120.6
O10 C31 C30 123.2(2)
O10 C31 C32 116.1(2)
C30 C31 C32 120.7(2)
C33 C32 C31 119.3(2)
C33 C32 H32A 120.4
C31 C32 H32A 120.4
C32 C33 C34 121.4(2)
C32 C33 H33A 119.3
C34 C33 H33A 119.3
C29 C34 C33 117.7(2)
C29 C34 C22 121.2(2)
C33 C34 C22 121.1(2)
C26 O9 H9 114(3)
C31 O10 H10 108(2)
C35 O11 H11A 105.7
O11 C35 H35A 109.5
H35A C35 H35B 109.5
O11 C35 H35C 109.5
H35A C35 H35C 109.5
H35B C35 H35C 109.5
C35' O11' H11B 107.7
O11' C35' H35D 109.5
O11' C35' H35E 109.5
H35D C35' H35E 109.5
O11' C35' H35F 109.5
H35D C35' H35F 109.5
H35E C35' H35F 109.5
H12B O12 H12C 94.7
H12B O12 H12D 117.8
H12C O12 H12D 109.8
H13B O13 H13C 112.4

loop_
_geom_bond_atom_site_label_1
_geom_bond_atom_site_label_2
_geom_bond_distance
Co1 N4 1.891(2)
Co1 N3 1.892(2)
Co1 N2 1.895(2)
Co1 N1 1.899(2)
Co1 N5 1.952(2)
Co1 Cl1 2.2390(7)
N1 C1 1.289(4)
N1 O1 1.348(3)
N2 C2 1.287(3)
N2 O2 1.346(3)
N3 C3 1.292(4)
N3 O3 1.337(3)
N4 C4 1.287(4)
N4 O4 1.340(3)
O2 H2 0.93(3)
O4 H4 0.8503
C1 C2 1.470(4)
C1 C5 1.481(4)
C2 C6 1.487(4)
C3 C4 1.468(4)
C3 C7 1.495(4)
C4 C8 1.485(4)
C5 H5A 0.9800
C5 H5B 0.9800
C5 H5C 0.9800
C6 H6A 0.9800
C6 H6B 0.9800
C6 H6C 0.9800
C7 H7A 0.9800
C7 H7B 0.9800
C7 H7C 0.9800
C8 H8A 0.9800
C8 H8B 0.9800
C8 H8C 0.9800
N5 C9 1.339(3)
N5 C13 1.344(3)
C9 C10 1.382(3)
C9 H9A 0.9500
C10 C11 1.387(4)
C10 H10A 0.9500
C11 C12 1.394(4)
C11 C14 1.498(4)
C12 C13 1.371(4)
C12 H12A 0.9500
C13 H13A 0.9500
C14 O5 1.218(3)
C14 N6 1.361(3)
N6 C15 1.403(3)
N6 H6 0.8669
C15 C20 1.390(4)
C15 C16 1.403(4)
C16 C17 1.382(4)
C16 H16A 0.9500
C17 C18 1.385(4)
C17 H17A 0.9500
C18 C19 1.369(4)
C18 C22 1.505(4)
C19 C20 1.390(3)
C19 C21 1.470(4)
C20 H20A 0.9500
C21 O6 1.209(3)
C21 O7 1.355(3)
O7 C22 1.511(3)
C22 C23 1.493(4)
C22 C34 1.507(4)
C23 C28 1.394(4)
C23 C24 1.403(4)
C24 C25 1.375(4)
C24 H24A 0.9500
C25 C26 1.407(4)
C25 H25A 0.9500
C26 O9 1.346(3)
C26 C27 1.382(4)
C27 C28 1.385(4)
C27 H27A 0.9500
C28 O8 1.368(3)
O8 C29 1.372(3)
C29 C34 1.381(4)
C29 C30 1.399(4)
C30 C31 1.373(4)
C30 H30A 0.9500
C31 O10 1.367(3)
C31 C32 1.394(4)
C32 C33 1.377(4)
C32 H32A 0.9500
C33 C34 1.399(4)
C33 H33A 0.9500
O9 H9 0.77(4)
O10 H10 0.89(3)
O11 C35 1.510(10)
O11 H11A 0.8499
C35 H35A 0.9800
C35 H35B 0.9800
C35 H35C 0.9800
O11' C35' 1.511(9)
O11' H11B 0.8499
C35' H35D 0.9800
C35' H35E 0.9800
C35' H35F 0.9800
O12 H12B 0.8571
O12 H12C 0.8717
O12 H12D 0.8500
O13 H13B 0.8499
O13 H13C 0.8497

loop_
_geom_hbond_atom_site_label_D
_geom_hbond_atom_site_label_H
_geom_hbond_atom_site_label_A
_geom_hbond_distance_DH
_geom_hbond_distance_HA
_geom_hbond_distance_DA
_geom_hbond_angle_DHA
_geom_hbond_site_symmetry_A
O2 H2 O3 0.93(3) 1.56(4) 2.478(3) 165(3) .
O4 H4 O1 0.85 1.65 2.502(3) 177.3 .
N6 H6 O12 0.87 2.25 3.095(3) 164.2 .
O9 H9 O11 0.77(4) 1.87(4) 2.619(12) 163(4) 1_565
O9 H9 O11' 0.77(4) 2.11(4) 2.804(12) 151(4) 1_565
O10 H10 O6 0.89(3) 1.83(3) 2.689(3) 164(3) 4_575
O11 H11A O12 0.85 2.02 2.866(11) 177.2 .
O11' H11B O1 0.85 2.03 2.876(9) 177.6 4_565
O12 H12B Cl1 0.86 2.47 3.306(2) 163.8 2_656
O12 H12C O12 0.87 2.15 2.976(4) 157.4 3_666
O12 H12D O11' 0.85 1.95 2.793(11) 174.6 .
O13 H13B O12 0.85 2.59 3.435(6) 179.7 .

loop_
_geom_torsion_atom_site_label_1
_geom_torsion_atom_site_label_2
_geom_torsion_atom_site_label_3
_geom_torsion_atom_site_label_4
_geom_torsion
N4 Co1 N1 C1 172.25(19)
N3 Co1 N1 C1 50(5)
N2 Co1 N1 C1 -7.31(19)
N5 Co1 N1 C1 82.04(19)
Cl1 Co1 N1 C1 -99.58(18)
N4 Co1 N1 O1 -3.04(19)
N3 Co1 N1 O1 -125(5)
N2 Co1 N1 O1 177.40(19)
N5 Co1 N1 O1 -93.25(18)
Cl1 Co1 N1 O1 85.13(18)
N4 Co1 N2 C2 -77(14)
N3 Co1 N2 C2 -171.92(19)
N1 Co1 N2 C2 7.02(19)
N5 Co1 N2 C2 -81.9(2)
Cl1 Co1 N2 C2 97.78(19)
N4 Co1 N2 O2 98(14)
N3 Co1 N2 O2 3.9(2)
N1 Co1 N2 O2 -177.1(2)
N5 Co1 N2 O2 93.91(19)
Cl1 Co1 N2 O2 -86.39(18)
N4 Co1 N3 C3 -0.81(19)
N2 Co1 N3 C3 178.75(19)
N1 Co1 N3 C3 121(5)
N5 Co1 N3 C3 89.6(2)
Cl1 Co1 N3 C3 -88.82(19)
N4 Co1 N3 O3 179.3(2)
N2 Co1 N3 O3 -1.2(2)
N1 Co1 N3 O3 -58(5)
N5 Co1 N3 O3 -90.36(19)
Cl1 Co1 N3 O3 91.26(18)
N3 Co1 N4 C4 1.44(19)
N2 Co1 N4 C4 -93(14)
N1 Co1 N4 C4 -177.50(19)
N5 Co1 N4 C4 -88.6(2)
Cl1 Co1 N4 C4 91.68(19)
N3 Co1 N4 O4 -176.8(2)
N2 Co1 N4 O4 89(14)
N1 Co1 N4 O4 4.3(2)
N5 Co1 N4 O4 93.13(19)
Cl1 Co1 N4 O4 -86.57(18)
O1 N1 C1 C2 -178.4(2)
Co1 N1 C1 C2 6.3(3)
O1 N1 C1 C5 3.6(4)
Co1 N1 C1 C5 -171.8(2)
O2 N2 C2 C1 178.5(2)
Co1 N2 C2 C1 -5.5(3)
O2 N2 C2 C6 -2.2(4)
Co1 N2 C2 C6 173.7(2)
N1 C1 C2 N2 -0.5(3)
C5 C1 C2 N2 177.6(2)
N1 C1 C2 C6 -179.8(2)
C5 C1 C2 C6 -1.7(4)
O3 N3 C3 C4 -180.0(2)
Co1 N3 C3 C4 0.1(3)
O3 N3 C3 C7 -1.2(4)
Co1 N3 C3 C7 178.9(2)
O4 N4 C4 C3 176.5(2)
Co1 N4 C4 C3 -1.7(3)
O4 N4 C4 C8 -4.0(4)
Co1 N4 C4 C8 177.7(2)
N3 C3 C4 N4 1.0(3)
C7 C3 C4 N4 -177.8(2)
N3 C3 C4 C8 -178.4(2)
C7 C3 C4 C8 2.8(4)
N4 Co1 N5 C9 129.8(2)
N3 Co1 N5 C9 48.0(2)
N2 Co1 N5 C9 -50.2(2)
N1 Co1 N5 C9 -131.3(2)
Cl1 Co1 N5 C9 141(2)
N4 Co1 N5 C13 -48.4(2)
N3 Co1 N5 C13 -130.2(2)
N2 Co1 N5 C13 131.6(2)
N1 Co1 N5 C13 50.4(2)
Cl1 Co1 N5 C13 -38(2)
C13 N5 C9 C10 0.5(4)
Co1 N5 C9 C10 -177.73(19)
N5 C9 C10 C11 -0.1(4)
C9 C10 C11 C12 -0.6(4)
C9 C10 C11 C14 175.6(2)
C10 C11 C12 C13 1.0(4)
C14 C11 C12 C13 -175.5(2)
C9 N5 C13 C12 -0.2(4)
Co1 N5 C13 C12 178.1(2)
C11 C12 C13 N5 -0.6(4)
C10 C11 C14 O5 -153.1(3)
C12 C11 C14 O5 23.2(4)
C10 C11 C14 N6 26.0(4)
C12 C11 C14 N6 -157.8(2)
O5 C14 N6 C15 5.7(4)
C11 C14 N6 C15 -173.3(2)
C14 N6 C15 C20 15.2(4)
C14 N6 C15 C16 -165.4(3)
C20 C15 C16 C17 1.1(4)
N6 C15 C16 C17 -178.3(2)
C15 C16 C17 C18 -0.5(4)
C16 C17 C18 C19 -1.0(4)
C16 C17 C18 C22 176.6(3)
C17 C18 C19 C20 2.0(4)
C22 C18 C19 C20 -176.0(2)
C17 C18 C19 C21 -177.7(2)
C22 C18 C19 C21 4.2(3)
C18 C19 C20 C15 -1.4(4)
C21 C19 C20 C15 178.3(2)
N6 C15 C20 C19 179.2(2)
C16 C15 C20 C19 -0.2(4)
C18 C19 C21 O6 178.3(3)
C20 C19 C21 O6 -1.5(5)
C18 C19 C21 O7 -0.8(3)
C20 C19 C21 O7 179.5(2)
O6 C21 O7 C22 177.9(2)
C19 C21 O7 C22 -3.0(3)
C19 C18 C22 C23 -122.5(2)
C17 C18 C22 C23 59.7(4)
C19 C18 C22 C34 108.7(3)
C17 C18 C22 C34 -69.1(4)
C19 C18 C22 O7 -5.7(3)
C17 C18 C22 O7 176.5(3)
C21 O7 C22 C23 126.7(2)
C21 O7 C22 C18 5.2(3)
C21 O7 C22 C34 -112.6(2)
C18 C22 C23 C28 -139.7(3)
C34 C22 C23 C28 -10.7(3)
O7 C22 C23 C28 107.4(3)
C18 C22 C23 C24 40.3(3)
C34 C22 C23 C24 169.3(2)
O7 C22 C23 C24 -72.6(3)
C28 C23 C24 C25 -1.5(4)
C22 C23 C24 C25 178.5(3)
C23 C24 C25 C26 -0.8(5)
C24 C25 C26 O9 180.0(3)
C24 C25 C26 C27 1.0(5)
O9 C26 C27 C28 -177.9(3)
C25 C26 C27 C28 1.1(4)
C26 C27 C28 O8 173.8(2)
C26 C27 C28 C23 -3.6(4)
C24 C23 C28 O8 -173.5(2)
C22 C23 C28 O8 6.5(4)
C24 C23 C28 C27 3.7(4)
C22 C23 C28 C27 -176.3(2)
C27 C28 O8 C29 -172.2(2)
C23 C28 O8 C29 5.1(4)
C28 O8 C29 C34 -11.8(4)
C28 O8 C29 C30 168.3(2)
O8 C29 C30 C31 177.5(2)
C34 C29 C30 C31 -2.4(4)
C29 C30 C31 O10 177.8(2)
C29 C30 C31 C32 -3.3(4)
O10 C31 C32 C33 -175.6(2)
C30 C31 C32 C33 5.4(4)
C31 C32 C33 C34 -1.8(4)
O8 C29 C34 C33 -174.1(2)
C30 C29 C34 C33 5.8(4)
O8 C29 C34 C22 6.7(4)
C30 C29 C34 C22 -173.5(2)
C32 C33 C34 C29 -3.6(4)
C32 C33 C34 C22 175.6(2)
C23 C22 C34 C29 4.5(3)
C18 C22 C34 C29 135.0(3)
O7 C22 C34 C29 -114.2(3)
C23 C22 C34 C33 -174.7(2)
C18 C22 C34 C33 -44.2(3)
O7 C22 C34 C33 66.6(3)
